data_7235698
loop_
_publ_author_name
'Basavaiah, Deevi'
'Reddy, Daggula Mallikarjuna'

_publ_section_title
;
 The Baylis--Hillman acetates in organic synthesis: Unprecedented sodium
 nitrite induced intramolecular Friedel--Crafts cyclization of secondary
 nitro compounds
;
_journal_issue 46
_journal_name_full 'RSC Adv.'
_journal_page_first 23966
_journal_paper_doi 10.1039/C4RA03573A
_journal_volume 4
_journal_year 2014
_chemical_formula_moiety 'C22 H16 O2'
_chemical_formula_sum 'C22 H16 O2'
_chemical_formula_weight 312.35
_chemical_melting_point 370(1)
_chemical_name_common phenanthrenes
_chemical_name_systematic
;
 methyl 4-phenylphenanthrene-2-carboxylate
;
_space_group_IT_number 14
_space_group_name_Hall '-P 2ybc'
_space_group_name_H-M_alt 'P 1 21/c 1'
_symmetry_cell_setting monoclinic
_symmetry_space_group_name_Hall '-P 2ybc'
_symmetry_space_group_name_H-M 'P 1 21/c 1'
_atom_sites_solution_hydrogens geom
_atom_sites_solution_primary direct
_atom_sites_solution_secondary difmap
_audit_creation_method SHELXL-97
_cell_angle_alpha 90.00
_cell_angle_beta 90.458(4)
_cell_angle_gamma 90.00
_cell_formula_units_Z 4
_cell_length_a 9.057(2)
_cell_length_b 7.6437(18)
_cell_length_c 23.756(5)
_cell_measurement_reflns_used 8942
_cell_measurement_temperature 298(2)
_cell_measurement_theta_max 26.05
_cell_measurement_theta_min 2.40
_cell_volume 1644.6(6)
_computing_cell_refinement 'Bruker SMART'
_computing_data_collection 'Bruker SMART'
_computing_data_reduction 'Bruker SAINT'
_computing_molecular_graphics 'Bruker SHELXTL'
_computing_publication_material 'Bruker SHELXTL'
_computing_structure_refinement 'SHELXL-97 (Sheldrick, 2008)'
_computing_structure_solution 'Bruker SHELXTL'
_diffrn_ambient_temperature 298(2)
_diffrn_measured_fraction_theta_full 0.996
_diffrn_measured_fraction_theta_max 0.996
_diffrn_measurement_device_type 'CCD area detector'
_diffrn_measurement_method 'phi and omega scans'
_diffrn_radiation_monochromator graphite
_diffrn_radiation_source 'fine-focus sealed tube'
_diffrn_radiation_type MoK\a
_diffrn_radiation_wavelength 0.71073
_diffrn_reflns_av_R_equivalents 0.0316
_diffrn_reflns_av_sigmaI/netI 0.0238
_diffrn_reflns_limit_h_max 10
_diffrn_reflns_limit_h_min -10
_diffrn_reflns_limit_k_max 9
_diffrn_reflns_limit_k_min -9
_diffrn_reflns_limit_l_max 28
_diffrn_reflns_limit_l_min -28
_diffrn_reflns_number 14733
_diffrn_reflns_theta_full 25.00
_diffrn_reflns_theta_max 25.00
_diffrn_reflns_theta_min 1.71
_exptl_absorpt_coefficient_mu 0.080
_exptl_absorpt_correction_T_max 1.0000
_exptl_absorpt_correction_T_min 0.9694
_exptl_absorpt_correction_type empirical
_exptl_absorpt_process_details sadabs
_exptl_crystal_colour colourless
_exptl_crystal_density_diffrn 1.262
_exptl_crystal_density_method 'not measured'
_exptl_crystal_description plate
_exptl_crystal_F_000 656
_exptl_crystal_size_max 0.4
_exptl_crystal_size_mid 0.36
_exptl_crystal_size_min 0.28
_refine_diff_density_max 0.228
_refine_diff_density_min -0.265
_refine_diff_density_rms 0.061
_refine_ls_extinction_method none
_refine_ls_goodness_of_fit_ref 1.208
_refine_ls_hydrogen_treatment mixed
_refine_ls_matrix_type full
_refine_ls_number_parameters 217
_refine_ls_number_reflns 2884
_refine_ls_number_restraints 0
_refine_ls_restrained_S_all 1.208
_refine_ls_R_factor_all 0.0848
_refine_ls_R_factor_gt 0.0792
_refine_ls_shift/su_max 0.000
_refine_ls_shift/su_mean 0.000
_refine_ls_structure_factor_coef Fsqd
_refine_ls_weighting_details 'calc w=1/[\s^2^(Fo^2^)+(0.0723P)^2^+2.6850P] where P=(Fo^2^+2Fc^2^)/3'
_refine_ls_weighting_scheme calc
_refine_ls_wR_factor_gt 0.2351
_refine_ls_wR_factor_ref 0.2379
_reflns_number_gt 2576
_reflns_number_total 2884
_reflns_threshold_expression >2\s(I)
_cod_data_source_file c4ra03573a3.cif
_cod_data_source_block 5s
_cod_depositor_comments
;
The following automatic conversions were performed:

data item '_symmetry_cell_setting' value 'Monoclinic' was changed to
'monoclinic' in accordance with the
/home/saulius/struct/COD-crude-data/automatic-downloads/DataCite-retrospective/RSC/depositions/lib/dictionaries/cif_core.dic
dictionary named 'cif_core.dic' version 2.4.2 last updated on
2011-04-26.

Automatic conversion script
Id: cif_fix_values 6909 2019-04-08 15:41:33Z antanas 
;
_cod_original_cell_volume 1644.5(7)
_cod_original_sg_symbol_H-M 'P 21/c'
_cod_database_code 7235698

loop_
_symmetry_equiv_pos_as_xyz
'x, y, z'
'-x, y+1/2, -z+1/2'
'-x, -y, -z'
'x, -y-1/2, z-1/2'

loop_
_atom_site_label
_atom_site_type_symbol
_atom_site_fract_x
_atom_site_fract_y
_atom_site_fract_z
_atom_site_U_iso_or_equiv
_atom_site_adp_type
_atom_site_occupancy
_atom_site_symmetry_multiplicity
_atom_site_calc_flag
_atom_site_refinement_flags
C11 C 0.1316(4) 0.3417(5) 0.08424(15) 0.0453(9) Uani 1 1 d .
C2 C -0.1127(4) 0.3399(5) 0.04369(15) 0.0454(9) Uani 1 1 d .
O2 O -0.3506(3) 0.3387(4) 0.00511(13) 0.0593(8) Uani 1 1 d .
C12 C 0.1062(4) 0.5068(5) 0.11033(14) 0.0424(8) Uani 1 1 d .
C13 C 0.2308(4) 0.5908(5) 0.13937(15) 0.0461(9) Uani 1 1 d .
C1 C 0.0232(4) 0.2642(5) 0.05081(16) 0.0496(9) Uani 1 1 d .
H1 H 0.0434 0.1587 0.0329 0.060 Uiso 1 1 calc R
C4 C -0.0393(4) 0.5762(5) 0.10666(14) 0.0420(8) Uani 1 1 d .
C15 C -0.2258(4) 0.2496(5) 0.00863(15) 0.0476(9) Uani 1 1 d .
C3 C -0.1419(4) 0.4948(5) 0.07299(15) 0.0468(9) Uani 1 1 d .
H3 H -0.2351 0.5448 0.0694 0.056 Uiso 1 1 calc R
C14 C 0.3632(4) 0.4926(6) 0.14833(17) 0.0533(10) Uani 1 1 d .
O1 O -0.2081(4) 0.1109(4) -0.01299(15) 0.0771(11) Uani 1 1 d .
C9 C 0.3747(5) 0.3209(6) 0.12596(19) 0.0611(11) Uani 1 1 d .
H9 H 0.4586 0.2552 0.1340 0.073 Uiso 1 1 calc R
C8 C 0.4801(5) 0.5699(7) 0.17741(19) 0.0646(12) Uani 1 1 d .
H8 H 0.5647 0.5040 0.1843 0.078 Uiso 1 1 calc R
C17 C -0.0929(4) 0.7250(5) 0.14178(15) 0.0435(8) Uani 1 1 d .
C10 C 0.2695(4) 0.2515(6) 0.09396(18) 0.0553(10) Uani 1 1 d .
H10 H 0.2847 0.1427 0.0775 0.066 Uiso 1 1 calc R
C5 C 0.2311(4) 0.7668(5) 0.15666(17) 0.0515(10) Uani 1 1 d .
H5 H 0.1489 0.8363 0.1494 0.062 Uiso 1 1 calc R
C21 C -0.1429(5) 0.8446(6) 0.23333(18) 0.0575(11) Uani 1 1 d .
H21 H -0.1435 0.8324 0.2723 0.069 Uiso 1 1 calc R
C22 C -0.0945(4) 0.7087(6) 0.19975(16) 0.0509(10) Uani 1 1 d .
H22 H -0.0627 0.6050 0.2164 0.061 Uiso 1 1 calc R
C18 C -0.1443(5) 0.8784(5) 0.11753(18) 0.0557(10) Uani 1 1 d .
H18 H -0.1466 0.8907 0.0786 0.067 Uiso 1 1 calc R
C20 C -0.1900(5) 0.9970(6) 0.2089(2) 0.0624(12) Uani 1 1 d .
H20 H -0.2206 1.0898 0.2313 0.075 Uiso 1 1 calc R
C6 C 0.3511(5) 0.8376(6) 0.18408(19) 0.0624(11) Uani 1 1 d .
H6 H 0.3491 0.9546 0.1948 0.075 Uiso 1 1 calc R
C16 C -0.4700(5) 0.2591(6) -0.02596(19) 0.0639(12) Uani 1 1 d .
H16A H -0.5541 0.3355 -0.0257 0.096 Uiso 1 1 calc R
H16B H -0.4956 0.1497 -0.0088 0.096 Uiso 1 1 calc R
H16C H -0.4399 0.2391 -0.0641 0.096 Uiso 1 1 calc R
C19 C -0.1922(5) 1.0130(6) 0.1517(2) 0.0652(12) Uani 1 1 d .
H19 H -0.2265 1.1161 0.1354 0.078 Uiso 1 1 calc R
C7 C 0.4755(5) 0.7371(7) 0.1960(2) 0.0727(14) Uani 1 1 d .
H7 H 0.5542 0.7841 0.2164 0.087 Uiso 1 1 calc R

loop_
_atom_site_aniso_label
_atom_site_aniso_U_11
_atom_site_aniso_U_22
_atom_site_aniso_U_33
_atom_site_aniso_U_23
_atom_site_aniso_U_13
_atom_site_aniso_U_12
C11 0.047(2) 0.047(2) 0.0418(19) 0.0024(16) 0.0060(16) 0.0018(17)
C2 0.053(2) 0.042(2) 0.0405(19) -0.0015(16) -0.0029(16) 0.0036(17)
O2 0.0535(16) 0.0543(17) 0.0698(18) -0.0159(14) -0.0092(14) 0.0038(13)
C12 0.046(2) 0.044(2) 0.0373(18) 0.0041(15) 0.0036(15) 0.0018(16)
C13 0.046(2) 0.054(2) 0.0381(18) 0.0046(17) 0.0032(15) -0.0072(18)
C1 0.060(2) 0.044(2) 0.045(2) -0.0039(17) 0.0006(17) 0.0057(18)
C4 0.047(2) 0.0410(19) 0.0375(18) 0.0021(15) 0.0003(15) 0.0005(16)
C15 0.059(2) 0.042(2) 0.0427(19) -0.0032(16) -0.0045(16) 0.0047(18)
C3 0.049(2) 0.047(2) 0.045(2) -0.0011(17) -0.0051(16) 0.0067(17)
C14 0.045(2) 0.067(3) 0.048(2) 0.0084(19) 0.0003(17) -0.0018(19)
O1 0.082(2) 0.0552(19) 0.094(2) -0.0318(17) -0.0322(18) 0.0189(17)
C9 0.049(2) 0.066(3) 0.068(3) 0.009(2) 0.001(2) 0.011(2)
C8 0.045(2) 0.079(3) 0.069(3) 0.012(2) -0.006(2) -0.005(2)
C17 0.0404(18) 0.044(2) 0.0455(19) -0.0071(16) -0.0024(15) -0.0012(16)
C10 0.049(2) 0.055(2) 0.062(2) -0.001(2) 0.0056(18) 0.0075(19)
C5 0.047(2) 0.053(2) 0.054(2) 0.0018(19) 0.0020(17) -0.0043(18)
C21 0.051(2) 0.071(3) 0.050(2) -0.018(2) 0.0049(18) -0.003(2)
C22 0.048(2) 0.056(2) 0.049(2) -0.0052(18) -0.0062(17) 0.0040(18)
C18 0.067(3) 0.050(2) 0.050(2) 0.0000(18) 0.0040(19) 0.004(2)
C20 0.059(3) 0.057(3) 0.072(3) -0.024(2) 0.012(2) -0.001(2)
C6 0.061(3) 0.060(3) 0.066(3) -0.002(2) -0.001(2) -0.018(2)
C16 0.055(2) 0.069(3) 0.067(3) -0.008(2) -0.013(2) -0.006(2)
C19 0.072(3) 0.044(2) 0.079(3) -0.002(2) 0.009(2) 0.011(2)
C7 0.059(3) 0.087(4) 0.072(3) 0.005(3) -0.013(2) -0.023(3)

loop_
_atom_type_symbol
_atom_type_description
_atom_type_scat_dispersion_real
_atom_type_scat_dispersion_imag
_atom_type_scat_source
C C 0.0033 0.0016 'International Tables Vol C Tables 4.2.6.8 and 6.1.1.4'
H H 0.0000 0.0000 'International Tables Vol C Tables 4.2.6.8 and 6.1.1.4'
O O 0.0106 0.0060 'International Tables Vol C Tables 4.2.6.8 and 6.1.1.4'

loop_
_geom_angle_atom_site_label_1
_geom_angle_atom_site_label_2
_geom_angle_atom_site_label_3
_geom_angle
C1 C11 C12 120.7(4)
C1 C11 C10 119.6(4)
C12 C11 C10 119.7(4)
C1 C2 C3 118.0(4)
C1 C2 C15 119.2(3)
C3 C2 C15 122.7(3)
C15 O2 C16 117.0(3)
C4 C12 C11 117.1(3)
C4 C12 C13 125.1(3)
C11 C12 C13 117.8(3)
C5 C13 C14 117.3(4)
C5 C13 C12 123.8(4)
C14 C13 C12 118.8(4)
C2 C1 C11 121.4(4)
C2 C1 H1 119.3
C11 C1 H1 119.3
C3 C4 C12 119.4(3)
C3 C4 C17 116.7(3)
C12 C4 C17 123.6(3)
O1 C15 O2 123.4(4)
O1 C15 C2 124.2(4)
O2 C15 C2 112.4(3)
C4 C3 C2 123.0(4)
C4 C3 H3 118.5
C2 C3 H3 118.5
C8 C14 C9 121.3(4)
C8 C14 C13 119.1(4)
C9 C14 C13 119.6(4)
C10 C9 C14 122.0(4)
C10 C9 H9 119.0
C14 C9 H9 119.0
C7 C8 C14 122.5(5)
C7 C8 H8 118.7
C14 C8 H8 118.7
C22 C17 C18 119.0(4)
C22 C17 C4 119.6(3)
C18 C17 C4 121.5(3)
C9 C10 C11 121.2(4)
C9 C10 H10 119.4
C11 C10 H10 119.4
C6 C5 C13 121.0(4)
C6 C5 H5 119.5
C13 C5 H5 119.5
C20 C21 C22 119.6(4)
C20 C21 H21 120.2
C22 C21 H21 120.2
C17 C22 C21 120.8(4)
C17 C22 H22 119.6
C21 C22 H22 119.6
C19 C18 C17 119.5(4)
C19 C18 H18 120.3
C17 C18 H18 120.3
C19 C20 C21 120.0(4)
C19 C20 H20 120.0
C21 C20 H20 120.0
C5 C6 C7 121.0(4)
C5 C6 H6 119.5
C7 C6 H6 119.5
O2 C16 H16A 109.5
O2 C16 H16B 109.5
H16A C16 H16B 109.5
O2 C16 H16C 109.5
H16A C16 H16C 109.5
H16B C16 H16C 109.5
C20 C19 C18 121.1(4)
C20 C19 H19 119.5
C18 C19 H19 119.5
C8 C7 C6 118.8(4)
C8 C7 H7 120.6
C6 C7 H7 120.6

loop_
_geom_bond_atom_site_label_1
_geom_bond_atom_site_label_2
_geom_bond_distance
C11 C1 1.391(5)
C11 C12 1.426(5)
C11 C10 1.443(5)
C2 C1 1.370(5)
C2 C3 1.400(5)
C2 C15 1.485(5)
O2 C15 1.322(5)
O2 C16 1.439(5)
C12 C4 1.423(5)
C12 C13 1.465(5)
C13 C5 1.407(6)
C13 C14 1.429(6)
C1 H1 0.9300
C4 C3 1.370(5)
C4 C17 1.494(5)
C15 O1 1.189(5)
C3 H3 0.9300
C14 C8 1.391(6)
C14 C9 1.420(6)
C9 C10 1.325(6)
C9 H9 0.9300
C8 C7 1.354(7)
C8 H8 0.9300
C17 C22 1.383(5)
C17 C18 1.385(6)
C10 H10 0.9300
C5 C6 1.373(6)
C5 H5 0.9300
C21 C20 1.368(6)
C21 C22 1.383(6)
C21 H21 0.9300
C22 H22 0.9300
C18 C19 1.382(6)
C18 H18 0.9300
C20 C19 1.366(7)
C20 H20 0.9300
C6 C7 1.391(7)
C6 H6 0.9300
C16 H16A 0.9600
C16 H16B 0.9600
C16 H16C 0.9600
C19 H19 0.9300
C7 H7 0.9300
